data_2006947
loop_
_publ_author_name
'Hosomi, Hiroyuki'
'Ito, Yoshikatsu'
'Ohba, Shigeru'

_publ_section_title
;
 Ammonium and Isopropylammonium Salts of the Fumaric Acid Dianion
;
_journal_issue 1
_journal_name_full 'Acta Crystallographica Section C'
_journal_page_first 142
_journal_page_last 145
_journal_paper_doi 10.1107/S0108270197013796
_journal_volume 54
_journal_year 1998
_chemical_formula_iupac '[N H4]2 1+ , (C4 H2 O4) 2-'
_chemical_formula_moiety '(N H4 1+)2, (C4 H2 O4 2-)'
_chemical_formula_sum 'C4 H10 N2 O4'
_chemical_formula_weight 150.13
_chemical_name_systematic
;
?
;
_space_group_IT_number 14
_symmetry_cell_setting monoclinic
_symmetry_space_group_name_Hall '-P 2ybc'
_symmetry_space_group_name_H-M 'P 1 21/c 1'
_atom_type_scat_source IntTabIV
_cell_angle_alpha 90.00000
_cell_angle_beta 92.46(3)
_cell_angle_gamma 90.00000
_cell_formula_units_Z 2
_cell_length_a 3.733(3)
_cell_length_b 8.009(2)
_cell_length_c 11.508(2)
_cell_measurement_reflns_used 25
_cell_measurement_temperature 298
_cell_measurement_theta_max 14.9
_cell_measurement_theta_min 14.1
_cell_volume 343.7(3)
_computing_cell_refinement 'AFC/MSC Diffractometer Control System'
_computing_data_collection 'AFC/MSC Diffractometer Control System (Rigaku Corporation, 1993)'
_computing_data_reduction 'local programs'
_computing_molecular_graphics CRYSTAN-GM
_computing_publication_material CRYSTAN-GM
_computing_structure_refinement CRYSTAN-GM
_computing_structure_solution 'CRYSTAN-GM (Edwards et al., 1996)'
_diffrn_measurement_device_type 'Rigaku AFC-5'
_diffrn_measurement_method \q-2\q
_diffrn_radiation_type 'Mo K\a'
_diffrn_radiation_wavelength 0.71073
_diffrn_reflns_av_R_equivalents 0.009
_diffrn_reflns_limit_h_max 5
_diffrn_reflns_limit_h_min 0
_diffrn_reflns_limit_k_max 11
_diffrn_reflns_limit_k_min 0
_diffrn_reflns_limit_l_max 16
_diffrn_reflns_limit_l_min -16
_diffrn_reflns_number 1146
_diffrn_reflns_theta_max 30.0
_diffrn_standards_decay_% 6.1
_diffrn_standards_interval_count 100
_diffrn_standards_number 3
_exptl_absorpt_coefficient_mu 0.129
_exptl_absorpt_correction_type none
_exptl_crystal_colour Colourless
_exptl_crystal_density_diffrn 1.451
_exptl_crystal_density_method 'not measured'
_exptl_crystal_description Prism
_exptl_crystal_F_000 160
_exptl_crystal_size_max 0.5
_exptl_crystal_size_mid 0.5
_exptl_crystal_size_min 0.4
_refine_diff_density_max 0.26
_refine_diff_density_min -0.31
_refine_ls_extinction_method None
_refine_ls_goodness_of_fit_obs 1.06
_refine_ls_hydrogen_treatment refall
_refine_ls_number_parameters 66
_refine_ls_number_reflns 908
_refine_ls_R_factor_obs .040
_refine_ls_shift/esd_max 0.02
_refine_ls_shift/esd_mean 0.0024
_refine_ls_structure_factor_coef F
_refine_ls_weighting_details 'w = 1/[\s^2^(F) + 0.000225F^2^]'
_refine_ls_weighting_scheme calc
_refine_ls_wR_factor_obs .048
_reflns_number_observed 908
_reflns_number_total 1008
_reflns_threshold_expression '|F~o~| > 3\s(|F~o~|)'
_cod_data_source_file oa1034.cif
_cod_data_source_block I
_cod_depositor_comments
;
The following automatic conversions were performed:
'_symmetry_cell_setting' value 'Monoclinic' changed to 'monoclinic'
according to '/home/saulius/struct/CIF-dictionaries/cif_core.dic'
dictionary named 'cif_core.dic' version 2.4.1 from 2010-06-29.

Automatic conversion script
Id: cif_fix_enum 1527 2010-12-29 10:47:43Z saulius 

The following automatic conversions were performed:

'_atom_site_thermal_displace_type' tag value 'Uij' was replaced with
'Uani' value 5 times.

Automatic conversion script
Id: cif_fix_values 1646 2011-03-28 12:23:43Z adriana 

The following automatic conversions were performed:

'_symmetry_cell_setting' value 'Monoclinic' changed to 'monoclinic'
according to /home/saulius/struct/CIF-dictionaries/cif_core.dic
dictionary named 'cif_core.dic' version 2.4.1 from 2010-06-29.

Automatic conversion script
Id: cif_fix_values 1715 2011-07-08 13:25:40Z adriana 
;
_cod_original_sg_symbol_H-M 'P 21/c'
_cod_database_code 2006947

loop_
_symmetry_equiv_pos_as_xyz
+X,+Y,+Z
-X,-Y,-Z
-X,+Y+0.5,-Z+0.5
+X,-Y+0.5,+Z+0.5

loop_
_atom_site_aniso_label
_atom_site_aniso_U_11
_atom_site_aniso_U_22
_atom_site_aniso_U_33
_atom_site_aniso_U_12
_atom_site_aniso_U_13
_atom_site_aniso_U_23
O1 .0479(2) .02180(10) .02380(10) -.00040(10) .01430(10) -.00090(10)
O2 .0447(2) .01850(10) .02530(10) -.00620(10) .01040(10) .00200(10)
N3 .0304(2) .02430(10) .02360(10) -.00130(10) .00710(10) -.00240(10)
C4 .02410(10) .01710(10) .02190(10) -.00080(10) .00430(10) .00050(10)
C5 .0308(2) .01620(10) .0254(2) -.00220(10) .00670(10) .00170(10)

loop_
_atom_site_label
_atom_site_fract_x
_atom_site_fract_y
_atom_site_fract_z
_atom_site_U_iso_or_equiv
_atom_site_thermal_displace_type
_atom_site_occupancy
O1 .11270(7) .26340(3) .30750(2) .03120(10) Uani 1.000
O2 -.07190(7) .18730(3) .48060(2) .02950(10) Uani 1.000
N3 .50400(8) -.04600(4) .34760(3) .02620(10) Uani 1.000
C4 .02290(8) .29600(4) .40990(3) .02100(10) Uani 1.000
C5 .03340(9) .47490(4) .44720(3) .02410(10) Uani 1.000
H3A .6690(10) .0063(6) .3983(4) .0580(10) Uiso 1.000
H3B .619(2) -.1084(7) .2874(4) .0440(10) Uiso 1.000
H3C .373(2) -.1101(7) .3912(5) .043(2) Uiso 1.000
H3D .3640(10) .0398(6) .3140(4) .0500(10) Uiso 1.000
H5 .0870(10) .5496(6) .3928(4) .0440(10) Uiso 1.000

loop_
_geom_angle_atom_site_label_1
_geom_angle_atom_site_label_2
_geom_angle_atom_site_label_3
_geom_angle_site_symmetry_1
_geom_angle_site_symmetry_3
_geom_angle
_geom_angle_publ_flag
O1 C4 O2 . . 123.70(10) yes
O1 C4 C5 . . 117.40(10) yes
O2 C4 C5 . . 118.90(10) yes
C4 C5 C5 . 2_566 123.70(10) yes
H3A N3 H3B . . 112.1(5) no
H3A N3 H3C . . 106.0(5) no
H3A N3 H3D . . 105.7(5) no
H3B N3 H3C . . 112.4(5) no
H3B N3 H3D . . 109.8(5) no
H3C N3 H3D . . 110.5(5) no
C4 C5 H5 . . 116.3(4) no
C5 C5 H5 2_566 . 120.0(4) no

loop_
_geom_bond_atom_site_label_1
_geom_bond_atom_site_label_2
_geom_bond_site_symmetry_1
_geom_bond_site_symmetry_2
_geom_bond_distance
_geom_bond_publ_flag
O1 C4 . . 1.2660(10) yes
O2 C4 . . 1.2530(10) yes
C4 C5 . . 1.4960(10) yes
C5 C5 . 2_566 1.3140(10) yes
N3 H3A . . .931(5) no
N3 H3B . . .970(6) no
N3 H3C . . .881(6) no
N3 H3D . . .936(5) no
C5 H5 . . .895(6) no

loop_
_geom_hbond_atom_site_label_D
_geom_hbond_atom_site_label_H
_geom_hbond_atom_site_label_A
_geom_hbond_site_symmetry_A
_geom_hbond_distance_DH
_geom_hbond_distance_HA
_geom_hbond_distance_DA
_geom_hbond_angle_DHA
N3 H3A O2 1_655 0.931(5) 1.963(5) 2.8520(10) 159.1(5)
N3 H3B O1 3_645 0.970(6) 1.828(5) 2.7900(10) 170.8(5)
N3 H3C O2 2_556 0.881(6) 1.991(6) 2.8400(10) 161.5(5)
N3 H3D O1 . 0.936(5) 2.022(5) 2.9030(10) 156.2(5)
